data_8107533
loop_
_publ_author_name
'Kan, Sujuan'
'Ma, Yawei'
'Chen, Chunjie'
'Qian, Jun'

_publ_section_title
;
 Crystal structure of poly[bis(\m 2-2,6-bis(1-imidazoly)pyridine-\k 2
 N:N&#x2032;)copper(II)] diperchlorate dihydrate, C22H22Cl2CuN10O10
;
_journal_issue 4
_journal_name_full 'Zeitschrift f\"ur Kristallographie - New Crystal Structures'
_journal_page_first 693
_journal_page_last 695
_journal_paper_doi 10.1515/ncrs-2023-0155
_journal_volume 238
_journal_year 2023
_chemical_formula_moiety 'C22 H18 Cl2 Cu N10 O8, 2(H2 O)'
_chemical_formula_sum 'C22 H22 Cl2 Cu N10 O10'
_chemical_formula_weight 720.93
_space_group_crystal_system monoclinic
_space_group_IT_number 14
_space_group_name_Hall '-P 2ybc'
_space_group_name_H-M_alt 'P 1 21/c 1'
_atom_sites_solution_hydrogens mixed
_cell_angle_alpha 90
_cell_angle_beta 112.54(3)
_cell_angle_gamma 90
_cell_formula_units_Z 2
_cell_length_a 6.8548(14)
_cell_length_b 12.482(3)
_cell_length_c 17.162(4)
_cell_measurement_reflns_used 6397
_cell_measurement_temperature 293(2)
_cell_measurement_theta_max 26.093
_cell_measurement_theta_min 3.259
_cell_volume 1356.2(6)
_computing_cell_refinement 'SAINT (Bruker, 2015)'
_computing_data_collection 'APEX3 (Bruker, 2016)'
_computing_data_reduction 'SAINT (Bruker, 2015)'
_computing_molecular_graphics 'PLATON (Spek, 2009)'
_computing_publication_material 'publCIF (Westrip, 2010)'
_computing_structure_refinement 'SHELXL-2014/7 (Sheldrick, 2014)'
_computing_structure_solution 'SHELXL-2014/7 (Sheldrick, 2015)'
_diffrn_ambient_temperature 293(2)
_diffrn_measured_fraction_theta_full 0.993
_diffrn_measured_fraction_theta_max 0.991
_diffrn_measurement_device_type 'Bruker APEX-II'
_diffrn_measurement_method '\f and \w scans'
_diffrn_radiation_type MoK\a
_diffrn_radiation_wavelength 0.71073
_diffrn_reflns_av_R_equivalents 0.0292
_diffrn_reflns_av_unetI/netI 0.0410
_diffrn_reflns_Laue_measured_fraction_full 0.993
_diffrn_reflns_Laue_measured_fraction_max 0.991
_diffrn_reflns_limit_h_max 6
_diffrn_reflns_limit_h_min -8
_diffrn_reflns_limit_k_max 14
_diffrn_reflns_limit_k_min -14
_diffrn_reflns_limit_l_max 20
_diffrn_reflns_limit_l_min -20
_diffrn_reflns_number 6240
_diffrn_reflns_point_group_measured_fraction_full 0.993
_diffrn_reflns_point_group_measured_fraction_max 0.991
_diffrn_reflns_theta_full 25.242
_diffrn_reflns_theta_max 25.498
_diffrn_reflns_theta_min 3.259
_exptl_absorpt_coefficient_mu 1.080
_exptl_absorpt_correction_type multi-scan
_exptl_absorpt_process_details 'SADABS V2014/5 (Bruker AXS Inc.)'
_exptl_crystal_colour red
_exptl_crystal_density_diffrn 1.765
_exptl_crystal_description block
_exptl_crystal_F_000 734
_exptl_crystal_size_max 0.180
_exptl_crystal_size_mid 0.150
_exptl_crystal_size_min 0.100
_exptl_transmission_factor_max 0.898
_exptl_transmission_factor_min 0.823
_refine_diff_density_max 0.720
_refine_diff_density_min -0.734
_refine_diff_density_rms 0.092
_refine_ls_extinction_coef .
_refine_ls_extinction_method none
_refine_ls_goodness_of_fit_ref 1.085
_refine_ls_hydrogen_treatment mixed
_refine_ls_matrix_type full
_refine_ls_number_parameters 211
_refine_ls_number_reflns 2508
_refine_ls_number_restraints 2
_refine_ls_restrained_S_all 1.088
_refine_ls_R_factor_all 0.0679
_refine_ls_R_factor_gt 0.0575
_refine_ls_shift/su_max 0.000
_refine_ls_shift/su_mean 0.000
_refine_ls_structure_factor_coef Fsqd
_refine_ls_weighting_details 'w=1/[\s^2^(Fo^2^)+(0.0950P)^2^+1.6364P] where P=(Fo^2^+2Fc^2^)/3'
_refine_ls_weighting_scheme calc
_refine_ls_wR_factor_gt 0.1639
_refine_ls_wR_factor_ref 0.1726
_reflns_Friedel_coverage 0.000
_reflns_Friedel_fraction_full .
_reflns_Friedel_fraction_max .
_reflns_number_gt 2078
_reflns_number_total 2508
_reflns_threshold_expression 'I > 2\s(I)'
_cod_data_source_file suppl_j_ncrs-2023-0155_suppl_001.cif
_cod_data_source_block s
_cod_original_sg_symbol_H-M 'P 21/c'
_cod_database_code 8107533
_shelx_space_group_comment
;
The symmetry employed for this shelxl refinement is uniquely defined
by the following loop, which should always be used as a source of
symmetry information in preference to the above space-group names.
They are only intended as comments.
;
_shelx_estimated_absorpt_t_min 0.829
_shelx_estimated_absorpt_t_max 0.900

loop_
_space_group_symop_operation_xyz
'x, y, z'
'-x, y+1/2, -z+1/2'
'-x, -y, -z'
'x, -y-1/2, z-1/2'

loop_
_atom_site_label
_atom_site_type_symbol
_atom_site_fract_x
_atom_site_fract_y
_atom_site_fract_z
_atom_site_U_iso_or_equiv
_atom_site_adp_type
_atom_site_occupancy
_atom_site_site_symmetry_order
_atom_site_calc_flag
_atom_site_refinement_flags_posn
_atom_site_refinement_flags_adp
_atom_site_refinement_flags_occupancy
_atom_site_disorder_assembly
_atom_site_disorder_group
Cu1 Cu 0.5000 0.5000 0.5000 0.0336(3) Uani 1 2 d S . P . .
Cl1 Cl 0.32171(19) 0.68092(10) 0.65334(7) 0.0503(4) Uani 1 1 d . . . . .
O1 O 0.5277(7) 0.7155(4) 0.7063(3) 0.0900(15) Uani 1 1 d . . . . .
O2 O 0.2022(8) 0.6611(5) 0.7019(3) 0.0968(17) Uani 1 1 d . . . . .
O3 O 0.2170(12) 0.7560(5) 0.5919(4) 0.137(3) Uani 1 1 d . . . . .
O4 O 0.3450(7) 0.5858(3) 0.6083(3) 0.0777(12) Uani 1 1 d . . . . .
O5 O 0.5640(13) 1.0289(7) 0.3005(5) 0.127(2) Uani 1 1 d D . . . .
H5A H 0.511(19) 0.986(8) 0.259(5) 0.153 Uiso 1 1 d D U . . .
H5B H 0.583(18) 1.096(3) 0.312(7) 0.153 Uiso 1 1 d D U . . .
N1 N 0.4091(5) 0.3542(3) 0.5210(2) 0.0345(8) Uani 1 1 d . . . . .
N2 N 0.3100(5) 0.1858(3) 0.49643(19) 0.0300(7) Uani 1 1 d . . . . .
N3 N 0.1513(5) 0.1060(3) 0.3662(2) 0.0306(7) Uani 1 1 d . . . . .
N4 N -0.0192(5) 0.0405(3) 0.23033(19) 0.0299(7) Uani 1 1 d . . . . .
N5 N -0.2300(6) 0.0241(3) 0.0985(2) 0.0341(8) Uani 1 1 d . . . . .
C1 C 0.3212(7) 0.2819(3) 0.4623(3) 0.0353(9) Uani 1 1 d . . . . .
H1 H 0.2730 0.2951 0.4046 0.042 Uiso 1 1 d R U . . .
C2 C 0.4521(7) 0.3019(4) 0.5973(3) 0.0388(10) Uani 1 1 d . . . . .
H2 H 0.5090 0.3338 0.6503 0.047 Uiso 1 1 d R U . . .
C3 C 0.3911(7) 0.1996(3) 0.5830(2) 0.0388(10) Uani 1 1 d . . . . .
H3 H 0.4042 0.1470 0.6231 0.047 Uiso 1 1 d R U . . .
C4 C 0.2296(6) 0.0908(3) 0.4493(2) 0.0291(8) Uani 1 1 d . . . . .
C5 C 0.2334(7) -0.0059(3) 0.4881(3) 0.0362(10) Uani 1 1 d . . . . .
H5 H 0.2898 -0.0123 0.5465 0.043 Uiso 1 1 d R U . . .
C6 C 0.1513(7) -0.0939(3) 0.4368(3) 0.0405(10) Uani 1 1 d . . . . .
H6 H 0.1514 -0.1607 0.4609 0.049 Uiso 1 1 d R U . . .
C7 C 0.0679(7) -0.0816(3) 0.3505(3) 0.0391(10) Uani 1 1 d . . . . .
H7 H 0.0118 -0.1393 0.3146 0.047 Uiso 1 1 d R U . . .
C8 C 0.0705(6) 0.0208(3) 0.3193(3) 0.0315(9) Uani 1 1 d . . . . .
C9 C -0.1886(7) -0.0098(3) 0.1759(3) 0.0334(9) Uani 1 1 d . . . . .
H9A H -0.2663 -0.0614 0.1906 0.040 Uiso 1 1 calc R U . . .
C10 C -0.0764(7) 0.0988(3) 0.1046(3) 0.0401(10) Uani 1 1 d . . . . .
H10 H -0.0644 0.1356 0.0596 0.048 Uiso 1 1 calc R U . . .
C11 C 0.0525(7) 0.1102(3) 0.1856(3) 0.0390(10) Uani 1 1 d . . . . .
H11 H 0.1677 0.1561 0.2071 0.047 Uiso 1 1 calc R U . . .

loop_
_atom_site_aniso_label
_atom_site_aniso_U_11
_atom_site_aniso_U_22
_atom_site_aniso_U_33
_atom_site_aniso_U_23
_atom_site_aniso_U_13
_atom_site_aniso_U_12
Cu1 0.0379(5) 0.0265(4) 0.0234(4) 0.0017(3) -0.0026(3) -0.0030(3)
Cl1 0.0491(7) 0.0595(8) 0.0432(7) 0.0099(5) 0.0187(5) 0.0030(5)
O1 0.073(3) 0.101(4) 0.097(3) -0.051(3) 0.034(3) -0.029(2)
O2 0.097(4) 0.131(4) 0.087(3) -0.001(3) 0.063(3) -0.031(3)
O3 0.196(7) 0.127(5) 0.099(4) 0.072(4) 0.069(4) 0.094(5)
O4 0.073(3) 0.074(3) 0.079(3) -0.030(2) 0.022(2) -0.002(2)
O5 0.137(6) 0.122(5) 0.113(5) -0.015(5) 0.037(5) 0.001(5)
N1 0.040(2) 0.0295(18) 0.0245(16) -0.0014(14) 0.0022(14) -0.0016(14)
N2 0.0351(18) 0.0287(17) 0.0201(15) -0.0029(13) 0.0037(13) -0.0059(13)
N3 0.0322(18) 0.0295(17) 0.0254(16) -0.0015(14) 0.0058(14) -0.0038(14)
N4 0.0342(18) 0.0260(17) 0.0209(16) 0.0001(14) 0.0010(14) -0.0014(14)
N5 0.038(2) 0.0291(17) 0.0250(17) 0.0007(14) 0.0003(15) 0.0018(14)
C1 0.041(2) 0.032(2) 0.0251(19) 0.0031(17) 0.0030(17) -0.0054(17)
C2 0.050(3) 0.038(2) 0.023(2) -0.0024(18) 0.0084(18) -0.0068(19)
C3 0.057(3) 0.035(2) 0.0206(19) 0.0002(17) 0.0097(19) -0.0072(19)
C4 0.030(2) 0.027(2) 0.0267(19) -0.0033(16) 0.0075(16) -0.0031(15)
C5 0.043(3) 0.036(2) 0.024(2) 0.0016(17) 0.0059(19) -0.0039(17)
C6 0.053(3) 0.030(2) 0.033(2) 0.0028(18) 0.011(2) -0.0043(19)
C7 0.050(3) 0.027(2) 0.036(2) -0.0053(18) 0.012(2) -0.0091(18)
C8 0.030(2) 0.034(2) 0.026(2) -0.0019(17) 0.0060(17) -0.0014(16)
C9 0.034(2) 0.031(2) 0.026(2) -0.0007(16) 0.0017(17) -0.0015(16)
C10 0.047(3) 0.034(2) 0.031(2) 0.0047(18) 0.0066(19) -0.0045(19)
C11 0.042(2) 0.033(2) 0.033(2) -0.0016(19) 0.0051(19) -0.0083(18)

loop_
_atom_type_symbol
_atom_type_description
_atom_type_scat_dispersion_real
_atom_type_scat_dispersion_imag
_atom_type_scat_source
C C 0.0033 0.0016 'International Tables Vol C Tables 4.2.6.8 and 6.1.1.4'
H H 0.0000 0.0000 'International Tables Vol C Tables 4.2.6.8 and 6.1.1.4'
Cl Cl 0.1484 0.1585 'International Tables Vol C Tables 4.2.6.8 and 6.1.1.4'
Cu Cu 0.3201 1.2651 'International Tables Vol C Tables 4.2.6.8 and 6.1.1.4'
N N 0.0061 0.0033 'International Tables Vol C Tables 4.2.6.8 and 6.1.1.4'
O O 0.0106 0.0060 'International Tables Vol C Tables 4.2.6.8 and 6.1.1.4'

loop_
_geom_angle_atom_site_label_1
_geom_angle_atom_site_label_2
_geom_angle_atom_site_label_3
_geom_angle
_geom_angle_site_symmetry_1
_geom_angle_site_symmetry_3
N5 Cu1 N5 180.0 4_666 2
N5 Cu1 N1 87.81(14) 4_666 .
N5 Cu1 N1 92.19(14) 2 .
N5 Cu1 N1 92.19(14) 4_666 3_666
N5 Cu1 N1 87.81(14) 2 3_666
N1 Cu1 N1 180.0 . 3_666
O3 Cl1 O2 108.8(4) . .
O3 Cl1 O1 112.2(5) . .
O2 Cl1 O1 109.8(3) . .
O3 Cl1 O4 106.1(3) . .
O2 Cl1 O4 112.3(3) . .
O1 Cl1 O4 107.6(3) . .
H5A O5 H5B 141(10) . .
C1 N1 C2 105.6(3) . .
C1 N1 Cu1 124.7(3) . .
C2 N1 Cu1 129.0(3) . .
C1 N2 C3 106.8(3) . .
C1 N2 C4 124.6(3) . .
C3 N2 C4 128.6(3) . .
C8 N3 C4 116.1(3) . .
C9 N4 C11 108.0(3) . .
C9 N4 C8 124.6(3) . .
C11 N4 C8 127.4(3) . .
C9 N5 C10 106.1(3) . .
C9 N5 Cu1 125.3(3) . 2_545
C10 N5 Cu1 126.9(3) . 2_545
N1 C1 N2 111.2(3) . .
N1 C1 H1 124.4 . .
N2 C1 H1 124.3 . .
C3 C2 N1 109.7(4) . .
C3 C2 H2 124.9 . .
N1 C2 H2 125.3 . .
C2 C3 N2 106.5(4) . .
C2 C3 H3 127.2 . .
N2 C3 H3 126.3 . .
N3 C4 C5 124.7(4) . .
N3 C4 N2 113.6(3) . .
C5 C4 N2 121.8(4) . .
C4 C5 C6 117.5(4) . .
C4 C5 H5 121.3 . .
C6 C5 H5 121.2 . .
C7 C6 C5 119.6(4) . .
C7 C6 H6 120.5 . .
C5 C6 H6 119.9 . .
C6 C7 C8 117.2(4) . .
C6 C7 H7 121.5 . .
C8 C7 H7 121.4 . .
N3 C8 C7 124.8(4) . .
N3 C8 N4 114.8(3) . .
C7 C8 N4 120.4(4) . .
N5 C9 N4 110.3(4) . .
N5 C9 H9A 124.9 . .
N4 C9 H9A 124.9 . .
C11 C10 N5 109.4(4) . .
C11 C10 H10 125.3 . .
N5 C10 H10 125.3 . .
C10 C11 N4 106.2(4) . .
C10 C11 H11 126.9 . .
N4 C11 H11 126.9 . .

loop_
_geom_bond_atom_site_label_1
_geom_bond_atom_site_label_2
_geom_bond_distance
_geom_bond_site_symmetry_2
Cu1 N5 1.994(3) 4_666
Cu1 N5 1.994(3) 2
Cu1 N1 2.001(3) .
Cu1 N1 2.001(3) 3_666
Cl1 O3 1.388(5) .
Cl1 O2 1.397(4) .
Cl1 O1 1.422(5) .
Cl1 O4 1.459(4) .
O5 H5A 0.85(2) .
O5 H5B 0.86(2) .
N1 C1 1.315(5) .
N1 C2 1.389(5) .
N2 C1 1.350(5) .
N2 C3 1.383(5) .
N2 C4 1.421(5) .
N3 C8 1.321(5) .
N3 C4 1.332(5) .
N4 C9 1.336(5) .
N4 C11 1.370(6) .
N4 C8 1.432(5) .
N5 C9 1.318(5) .
N5 C10 1.380(6) .
N5 Cu1 1.994(3) 2_545
C1 H1 0.9301 .
C2 C3 1.337(6) .
C2 H2 0.9301 .
C3 H3 0.9299 .
C4 C5 1.374(6) .
C5 C6 1.384(6) .
C5 H5 0.9300 .
C6 C7 1.377(6) .
C6 H6 0.9301 .
C7 C8 1.388(6) .
C7 H7 0.9300 .
C9 H9A 0.9300 .
C10 C11 1.338(6) .
C10 H10 0.9300 .
C11 H11 0.9300 .

loop_
_geom_hbond_atom_site_label_D
_geom_hbond_atom_site_label_H
_geom_hbond_atom_site_label_A
_geom_hbond_distance_DH
_geom_hbond_distance_HA
_geom_hbond_distance_DA
_geom_hbond_angle_DHA
_geom_hbond_site_symmetry_A
C3 H3 O5 0.93 2.52 3.429(10) 164.4 3_666
C5 H5 O5 0.93 2.43 3.363(9) 179.8 3_666
O5 H5A O1 0.85(2) 2.69(8) 3.417(9) 144(11) 4_575
O5 H5B O1 0.86(2) 2.46(5) 3.245(10) 153(10) 3_676
O5 H5B O3 0.86(2) 2.51(6) 3.277(11) 150(10) 3_676

loop_
_geom_torsion_atom_site_label_1
_geom_torsion_atom_site_label_2
_geom_torsion_atom_site_label_3
_geom_torsion_atom_site_label_4
_geom_torsion
_geom_torsion_site_symmetry_1
_geom_torsion_site_symmetry_2
_geom_torsion_site_symmetry_3
_geom_torsion_site_symmetry_4
C2 N1 C1 N2 -1.5(5) . . . .
Cu1 N1 C1 N2 169.5(3) . . . .
C3 N2 C1 N1 1.9(5) . . . .
C4 N2 C1 N1 -177.8(4) . . . .
C1 N1 C2 C3 0.5(5) . . . .
Cu1 N1 C2 C3 -170.0(3) . . . .
N1 C2 C3 N2 0.7(5) . . . .
C1 N2 C3 C2 -1.5(5) . . . .
C4 N2 C3 C2 178.2(4) . . . .
C8 N3 C4 C5 0.8(6) . . . .
C8 N3 C4 N2 -178.7(3) . . . .
C1 N2 C4 N3 -4.2(6) . . . .
C3 N2 C4 N3 176.2(4) . . . .
C1 N2 C4 C5 176.3(4) . . . .
C3 N2 C4 C5 -3.4(7) . . . .
N3 C4 C5 C6 0.5(7) . . . .
N2 C4 C5 C6 -180.0(4) . . . .
C4 C5 C6 C7 -0.8(7) . . . .
C5 C6 C7 C8 -0.2(7) . . . .
C4 N3 C8 C7 -2.0(6) . . . .
C4 N3 C8 N4 177.8(3) . . . .
C6 C7 C8 N3 1.7(7) . . . .
C6 C7 C8 N4 -178.1(4) . . . .
C9 N4 C8 N3 -145.5(4) . . . .
C11 N4 C8 N3 36.3(6) . . . .
C9 N4 C8 C7 34.3(6) . . . .
C11 N4 C8 C7 -143.9(4) . . . .
C10 N5 C9 N4 0.8(5) . . . .
Cu1 N5 C9 N4 -164.9(3) 2_545 . . .
C11 N4 C9 N5 -0.2(5) . . . .
C8 N4 C9 N5 -178.7(4) . . . .
C9 N5 C10 C11 -1.1(5) . . . .
Cu1 N5 C10 C11 164.2(3) 2_545 . . .
N5 C10 C11 N4 1.0(5) . . . .
C9 N4 C11 C10 -0.5(5) . . . .
C8 N4 C11 C10 177.9(4) . . . .
